data_4088595
loop_
_publ_author_name
'Zhu, Xiancui'
'Li, Yang'
'Wei, Yun'
'Wang, Shaowu'
'Zhou, Shuangliu'
'Zhang, Lijun'

_publ_section_title
;
 Reactivity of 3-Imino-Functionalized Indoles with Rare-Earth-Metal
 Amides: Unexpected Substituent Effects on C--H Activation Pathways and
 Assembly of Rare-Earth-Metal Complexes
;
_journal_issue 11
_journal_name_full Organometallics
_journal_page_first 1838
_journal_paper_doi 10.1021/acs.organomet.6b00221
_journal_volume 35
_journal_year 2016
_chemical_formula_sum 'C66 H104 Cl2 Li2 N6 O6 Si4 Y2'
_chemical_formula_weight 1452.51
_space_group_IT_number 56
_space_group_name_Hall '-P 2ab 2ac'
_space_group_name_H-M_alt 'P c c n'
_symmetry_cell_setting orthorhombic
_symmetry_space_group_name_H-M 'P c c n'
_atom_sites_solution_hydrogens geom
_atom_sites_solution_primary direct
_atom_sites_solution_secondary difmap
_audit_creation_method SHELXL-97
_cell_angle_alpha 90.00
_cell_angle_beta 90.00
_cell_angle_gamma 90.00
_cell_formula_units_Z 4
_cell_length_a 17.8501(13)
_cell_length_b 18.1538(13)
_cell_length_c 24.2714(18)
_cell_measurement_reflns_used 7943
_cell_measurement_temperature 293(2)
_cell_measurement_theta_max 22.06
_cell_measurement_theta_min 2.24
_cell_volume 7865.1(10)
_computing_cell_refinement 'Bruker SMART'
_computing_data_collection 'Bruker SMART'
_computing_data_reduction 'Bruker SAINT'
_computing_molecular_graphics 'Bruker SHELXTL'
_computing_publication_material 'Bruker SHELXTL'
_computing_structure_refinement 'SHELXL-97 (Sheldrick, 1997)'
_computing_structure_solution 'SHELXS-97 (Sheldrick, 1990)'
_diffrn_ambient_temperature 293(2)
_diffrn_measured_fraction_theta_full 0.998
_diffrn_measured_fraction_theta_max 0.998
_diffrn_measurement_device_type 'CCD area detector'
_diffrn_measurement_method 'phi and omega scans'
_diffrn_radiation_monochromator graphite
_diffrn_radiation_source 'fine-focus sealed tube'
_diffrn_radiation_type MoK\a
_diffrn_radiation_wavelength 0.71073
_diffrn_reflns_av_R_equivalents 0.1246
_diffrn_reflns_av_sigmaI/netI 0.0882
_diffrn_reflns_limit_h_max 23
_diffrn_reflns_limit_h_min -21
_diffrn_reflns_limit_k_max 23
_diffrn_reflns_limit_k_min -23
_diffrn_reflns_limit_l_max 30
_diffrn_reflns_limit_l_min -31
_diffrn_reflns_number 65544
_diffrn_reflns_theta_full 27.56
_diffrn_reflns_theta_max 27.56
_diffrn_reflns_theta_min 1.60
_exptl_absorpt_coefficient_mu 1.645
_exptl_absorpt_correction_T_max 0.7345
_exptl_absorpt_correction_T_min 0.7035
_exptl_absorpt_correction_type multi-scan
_exptl_crystal_colour colorless
_exptl_crystal_density_diffrn 1.227
_exptl_crystal_density_method 'not measured'
_exptl_crystal_description block
_exptl_crystal_F_000 3056
_exptl_crystal_size_max 0.23
_exptl_crystal_size_mid 0.21
_exptl_crystal_size_min 0.20
_refine_diff_density_max 0.385
_refine_diff_density_min -0.326
_refine_diff_density_rms 0.062
_refine_ls_extinction_method none
_refine_ls_goodness_of_fit_ref 0.973
_refine_ls_hydrogen_treatment mixed
_refine_ls_matrix_type full
_refine_ls_number_parameters 469
_refine_ls_number_reflns 9082
_refine_ls_number_restraints 265
_refine_ls_restrained_S_all 0.990
_refine_ls_R_factor_all 0.1535
_refine_ls_R_factor_gt 0.0573
_refine_ls_shift/su_max 0.063
_refine_ls_shift/su_mean 0.004
_refine_ls_structure_factor_coef Fsqd
_refine_ls_weighting_details 'calc w=1/[\s^2^(Fo^2^)+(0.0403P)^2^+10.8507P] where P=(Fo^2^+2Fc^2^)/3'
_refine_ls_weighting_scheme calc
_refine_ls_wR_factor_gt 0.1069
_refine_ls_wR_factor_ref 0.1379
_reflns_number_gt 4366
_reflns_number_total 9082
_reflns_threshold_expression >2sigma(I)
_cod_data_source_file om6b00221_si_002.cif
_cod_data_source_block 110523a_0m
_cod_depositor_comments
;
The following automatic conversions were performed:

data item '_symmetry_cell_setting' value 'Orthorhombic' was changed
to 'orthorhombic' in accordance with the
/home/saulius/struct/COD-crude-data/automatic-downloads/DataCite-retrospective/ACS/depositions/lib/dictionaries/cif_core.dic
dictionary named 'cif_core.dic' version 2.4.2 last updated on
2011-04-26.

Automatic conversion script
Id: cif_fix_values 6909 2019-04-08 15:41:33Z antanas 
;
_cod_original_sg_symbol_H-M Pccn
_cod_database_code 4088595

loop_
_symmetry_equiv_pos_as_xyz
'x, y, z'
'-x+1/2, -y+1/2, z'
'-x, y+1/2, -z+1/2'
'x+1/2, -y, -z+1/2'
'-x, -y, -z'
'x-1/2, y-1/2, -z'
'x, -y-1/2, z-1/2'
'-x-1/2, y, z-1/2'

loop_
_atom_site_label
_atom_site_type_symbol
_atom_site_fract_x
_atom_site_fract_y
_atom_site_fract_z
_atom_site_U_iso_or_equiv
_atom_site_adp_type
_atom_site_occupancy
_atom_site_symmetry_multiplicity
_atom_site_calc_flag
_atom_site_refinement_flags
_atom_site_disorder_assembly
_atom_site_disorder_group
C1 C 0.1520(2) 0.2731(2) 0.13029(17) 0.0462(11) Uani 1 1 d . . .
H1 H 0.1849 0.2614 0.1019 0.055 Uiso 1 1 calc R . .
C2 C 0.1310(2) 0.2237(2) 0.16923(16) 0.0419(10) Uani 1 1 d . . .
C3 C 0.0803(2) 0.2630(2) 0.20446(18) 0.0506(11) Uani 1 1 d . . .
C4 C 0.0749(2) 0.3349(2) 0.18247(19) 0.0526(12) Uani 1 1 d . . .
C5 C 0.0281(3) 0.3869(3) 0.2069(2) 0.0731(15) Uani 1 1 d . . .
H5 H 0.0236 0.4340 0.1923 0.088 Uiso 1 1 calc R . .
C6 C -0.0110(3) 0.3668(3) 0.2530(3) 0.0916(19) Uani 1 1 d . . .
H6 H -0.0420 0.4011 0.2701 0.110 Uiso 1 1 calc R . .
C7 C -0.0057(3) 0.2969(3) 0.2748(2) 0.0899(19) Uani 1 1 d . . .
H7 H -0.0333 0.2848 0.3061 0.108 Uiso 1 1 calc R . .
C8 C 0.0397(3) 0.2448(3) 0.2512(2) 0.0715(15) Uani 1 1 d . . .
H8 H 0.0433 0.1979 0.2663 0.086 Uiso 1 1 calc R . .
C9 C 0.1603(2) 0.1468(2) 0.17887(16) 0.0447(10) Uani 1 1 d . . .
H9 H 0.1181 0.1151 0.1892 0.054 Uiso 1 1 calc R . .
C10 C 0.1565(3) 0.1047(2) 0.08329(19) 0.0530(11) Uani 1 1 d . . .
C11 C 0.0784(3) 0.1037(3) 0.0801(2) 0.0696(14) Uani 1 1 d . . .
H11 H 0.0499 0.1144 0.1111 0.084 Uiso 1 1 calc R . .
C12 C 0.0430(4) 0.0870(3) 0.0309(3) 0.100(2) Uani 1 1 d . . .
H12 H -0.0090 0.0863 0.0296 0.120 Uiso 1 1 calc R . .
C13 C 0.0831(6) 0.0714(4) -0.0159(3) 0.115(3) Uani 1 1 d . . .
H13 H 0.0586 0.0593 -0.0485 0.137 Uiso 1 1 calc R . .
C14 C 0.1595(5) 0.0739(3) -0.0138(2) 0.101(2) Uani 1 1 d . . .
H14 H 0.1873 0.0636 -0.0452 0.121 Uiso 1 1 calc R . .
C15 C 0.1959(3) 0.0916(3) 0.0347(2) 0.0716(14) Uani 1 1 d . . .
H15 H 0.2479 0.0949 0.0349 0.086 Uiso 1 1 calc R . .
C16 C 0.1609(3) -0.0705(3) 0.1347(2) 0.0894(17) Uani 1 1 d U . .
H16A H 0.1307 -0.0263 0.1377 0.107 Uiso 1 1 calc R . .
H16B H 0.1684 -0.0907 0.1713 0.107 Uiso 1 1 calc R . .
C17 C 0.1249(5) -0.1237(5) 0.0995(3) 0.154(3) Uani 1 1 d U . .
H17A H 0.1145 -0.1683 0.1201 0.185 Uiso 1 1 calc R . .
H17B H 0.0778 -0.1040 0.0860 0.185 Uiso 1 1 calc R . .
C18 C 0.1721(5) -0.1397(5) 0.0551(3) 0.160(3) Uani 1 1 d U . .
H18A H 0.1477 -0.1263 0.0208 0.192 Uiso 1 1 calc R . .
H18B H 0.1827 -0.1921 0.0542 0.192 Uiso 1 1 calc R . .
C19 C 0.2409(4) -0.0990(3) 0.0609(3) 0.114(2) Uani 1 1 d U . .
H19A H 0.2829 -0.1324 0.0653 0.137 Uiso 1 1 calc R . .
H19B H 0.2497 -0.0687 0.0287 0.137 Uiso 1 1 calc R . .
C20 C 0.2166(2) 0.1485(2) 0.22715(17) 0.0502(11) Uani 1 1 d . . .
H20A H 0.1964 0.1826 0.2541 0.060 Uiso 1 1 calc R . .
H20B H 0.2621 0.1707 0.2130 0.060 Uiso 1 1 calc R . .
C21 C 0.1581(3) 0.0217(3) 0.2935(2) 0.098(2) Uani 1 1 d . . .
H21A H 0.1287 0.0036 0.2633 0.147 Uiso 1 1 calc R . .
H21B H 0.1301 0.0581 0.3134 0.147 Uiso 1 1 calc R . .
H21C H 0.1704 -0.0184 0.3177 0.147 Uiso 1 1 calc R . .
C22 C 0.3009(4) 0.1012(3) 0.3254(2) 0.105(2) Uani 1 1 d . . .
H22A H 0.3158 0.0615 0.3492 0.157 Uiso 1 1 calc R . .
H22B H 0.2705 0.1354 0.3457 0.157 Uiso 1 1 calc R . .
H22C H 0.3447 0.1260 0.3119 0.157 Uiso 1 1 calc R . .
C23 C 0.3983(8) -0.0643(11) 0.3095(5) 0.120(3) Uani 0.499(10) 1 d PDU A 1
H23A H 0.4251 -0.0185 0.3082 0.180 Uiso 0.499(10) 1 calc PR A 1
H23B H 0.4334 -0.1044 0.3112 0.180 Uiso 0.499(10) 1 calc PR A 1
H23C H 0.3668 -0.0652 0.3415 0.180 Uiso 0.499(10) 1 calc PR A 1
C24 C 0.2736(8) -0.1504(7) 0.2588(7) 0.119(2) Uani 0.499(10) 1 d PDU A 1
H24A H 0.2355 -0.1347 0.2841 0.178 Uiso 0.499(10) 1 calc PR A 1
H24B H 0.3003 -0.1914 0.2741 0.178 Uiso 0.499(10) 1 calc PR A 1
H24C H 0.2508 -0.1649 0.2246 0.178 Uiso 0.499(10) 1 calc PR A 1
C25 C 0.4056(8) -0.1035(8) 0.1893(5) 0.108(2) Uani 0.499(10) 1 d PDU A 1
H25A H 0.3780 -0.1102 0.1557 0.161 Uiso 0.499(10) 1 calc PR A 1
H25B H 0.4293 -0.1491 0.1994 0.161 Uiso 0.499(10) 1 calc PR A 1
H25C H 0.4432 -0.0663 0.1840 0.161 Uiso 0.499(10) 1 calc PR A 1
C26 C 0.1218(6) 0.2692(4) -0.0200(3) 0.187(4) Uani 1 1 d U . .
H26A H 0.0985 0.2323 0.0032 0.224 Uiso 1 1 calc R . .
H26B H 0.1758 0.2641 -0.0173 0.224 Uiso 1 1 calc R . .
C27 C 0.0977(7) 0.2607(5) -0.0766(3) 0.212(3) Uani 1 1 d U . .
H27A H 0.1385 0.2419 -0.0989 0.255 Uiso 1 1 calc R . .
H27B H 0.0563 0.2262 -0.0787 0.255 Uiso 1 1 calc R . .
C28 C 0.0758(7) 0.3278(5) -0.0955(3) 0.199(3) Uani 1 1 d U . .
H28A H 0.0231 0.3268 -0.1052 0.239 Uiso 1 1 calc R . .
H28B H 0.1043 0.3409 -0.1281 0.239 Uiso 1 1 calc R . .
C29 C 0.0886(6) 0.3802(5) -0.0528(3) 0.178(3) Uani 1 1 d U . .
H29A H 0.1323 0.4100 -0.0609 0.214 Uiso 1 1 calc R . .
H29B H 0.0456 0.4124 -0.0485 0.214 Uiso 1 1 calc R . .
C30 C -0.0968(7) 0.3963(7) 0.0720(9) 0.1172(14) Uani 0.499(10) 1 d PDU A 1
H30A H -0.1021 0.4217 0.0370 0.141 Uiso 0.499(10) 1 calc PR A 1
H30B H -0.0881 0.4318 0.1011 0.141 Uiso 0.499(10) 1 calc PR A 1
C31 C -0.1611(7) 0.3495(8) 0.0837(8) 0.1177(14) Uani 0.499(10) 1 d PDU A 1
H31A H -0.1945 0.3734 0.1096 0.141 Uiso 0.499(10) 1 calc PR A 1
H31B H -0.1887 0.3390 0.0502 0.141 Uiso 0.499(10) 1 calc PR A 1
C32 C -0.1315(8) 0.2832(8) 0.1068(7) 0.1178(14) Uani 0.499(10) 1 d PDU A 1
H32A H -0.1669 0.2430 0.1026 0.141 Uiso 0.499(10) 1 calc PR A 1
H32B H -0.1207 0.2897 0.1456 0.141 Uiso 0.499(10) 1 calc PR A 1
C33 C -0.0608(7) 0.2674(6) 0.0753(8) 0.1174(14) Uani 0.499(10) 1 d PDU A 1
H33A H -0.0249 0.2389 0.0964 0.141 Uiso 0.499(10) 1 calc PR A 1
H33B H -0.0701 0.2440 0.0400 0.141 Uiso 0.499(10) 1 calc PR A 1
C30' C -0.1114(6) 0.3730(7) 0.0613(9) 0.118(4) Uani 0.501(10) 1 d PDU A 1
H30C H -0.1118 0.3994 0.0266 0.141 Uiso 0.501(10) 1 calc PR A 1
H30D H -0.1225 0.4079 0.0905 0.141 Uiso 0.501(10) 1 calc PR A 1
C31' C -0.1688(7) 0.3152(9) 0.0604(8) 0.134(4) Uani 0.501(10) 1 d PDU A 1
H31C H -0.2139 0.3316 0.0791 0.160 Uiso 0.501(10) 1 calc PR A 1
H31D H -0.1815 0.3021 0.0228 0.160 Uiso 0.501(10) 1 calc PR A 1
C32' C -0.1361(8) 0.2528(8) 0.0889(8) 0.135(4) Uani 0.501(10) 1 d PDU A 1
H32C H -0.1666 0.2384 0.1202 0.162 Uiso 0.501(10) 1 calc PR A 1
H32D H -0.1308 0.2110 0.0643 0.162 Uiso 0.501(10) 1 calc PR A 1
C33' C -0.0631(8) 0.2794(8) 0.1068(7) 0.132(4) Uani 0.501(10) 1 d PDU A 1
H33C H -0.0265 0.2400 0.1046 0.159 Uiso 0.501(10) 1 calc PR A 1
H33D H -0.0658 0.2960 0.1448 0.159 Uiso 0.501(10) 1 calc PR A 1
C23' C 0.4287(7) -0.0600(11) 0.2859(6) 0.120(2) Uani 0.501(10) 1 d PDU A 2
H23D H 0.4686 -0.0485 0.2609 0.179 Uiso 0.501(10) 1 calc PR A 2
H23E H 0.4406 -0.1042 0.3057 0.179 Uiso 0.501(10) 1 calc PR A 2
H23F H 0.4224 -0.0201 0.3115 0.179 Uiso 0.501(10) 1 calc PR A 2
C24' C 0.2773(8) -0.1309(8) 0.2922(6) 0.118(3) Uani 0.501(10) 1 d PDU A 2
H24D H 0.2680 -0.1047 0.3259 0.177 Uiso 0.501(10) 1 calc PR A 2
H24E H 0.3016 -0.1768 0.3003 0.177 Uiso 0.501(10) 1 calc PR A 2
H24F H 0.2306 -0.1403 0.2739 0.177 Uiso 0.501(10) 1 calc PR A 2
C25' C 0.3638(9) -0.1345(8) 0.1861(5) 0.109(2) Uani 0.501(10) 1 d PDU A 2
H25D H 0.3187 -0.1542 0.1704 0.164 Uiso 0.501(10) 1 calc PR A 2
H25E H 0.3951 -0.1742 0.1985 0.164 Uiso 0.501(10) 1 calc PR A 2
H25F H 0.3900 -0.1062 0.1589 0.164 Uiso 0.501(10) 1 calc PR A 2
Cl1 Cl 0.09827(8) 0.49799(7) 0.06817(6) 0.0861(5) Uani 1 1 d . . .
Y1 Y 0.30248(2) 0.05040(2) 0.141092(17) 0.04745(13) Uani 1 1 d . . .
Li1 Li 0.0629(5) 0.3727(5) 0.0658(4) 0.073(2) Uani 1 1 d . . .
N1 N 0.12022(18) 0.34293(18) 0.13607(14) 0.0485(9) Uani 1 1 d . . .
N2 N 0.19752(19) 0.11471(17) 0.13076(13) 0.0448(8) Uani 1 1 d . . .
N3 N 0.2971(2) 0.00613(19) 0.22560(14) 0.0576(10) Uani 1 1 d . A .
O1 O 0.23213(18) -0.05398(16) 0.10905(13) 0.0663(9) Uani 1 1 d . . .
O2 O 0.1001(3) 0.3381(2) -0.00452(16) 0.1065(14) Uani 1 1 d . . .
O3 O -0.0401(2) 0.3423(2) 0.0700(2) 0.1168(13) Uani 1 1 d DU . .
Si1 Si 0.24619(8) 0.06390(7) 0.26641(5) 0.0599(4) Uani 1 1 d . . .
Si2 Si 0.33936(11) -0.07375(8) 0.24616(7) 0.0875(5) Uani 1 1 d DU . .

loop_
_atom_site_aniso_label
_atom_site_aniso_U_11
_atom_site_aniso_U_22
_atom_site_aniso_U_33
_atom_site_aniso_U_23
_atom_site_aniso_U_13
_atom_site_aniso_U_12
C1 0.037(2) 0.052(3) 0.049(3) -0.002(2) -0.001(2) 0.002(2)
C2 0.035(2) 0.045(2) 0.046(2) 0.002(2) 0.001(2) -0.0036(19)
C3 0.046(3) 0.046(3) 0.060(3) 0.003(2) 0.009(2) 0.002(2)
C4 0.042(3) 0.051(3) 0.065(3) 0.002(2) 0.004(2) 0.003(2)
C5 0.065(3) 0.053(3) 0.101(4) 0.006(3) 0.026(3) 0.007(3)
C6 0.086(4) 0.071(4) 0.118(5) -0.003(4) 0.050(4) 0.018(3)
C7 0.091(4) 0.071(4) 0.107(5) 0.009(3) 0.053(4) 0.011(3)
C8 0.079(4) 0.056(3) 0.079(4) 0.006(3) 0.034(3) -0.001(3)
C9 0.048(3) 0.041(2) 0.045(3) 0.002(2) 0.003(2) -0.001(2)
C10 0.061(3) 0.046(3) 0.052(3) 0.000(2) -0.004(3) -0.005(2)
C11 0.064(4) 0.064(3) 0.081(4) 0.001(3) -0.020(3) -0.008(3)
C12 0.099(5) 0.087(4) 0.114(6) 0.002(4) -0.050(5) -0.017(4)
C13 0.163(8) 0.098(5) 0.083(5) -0.009(4) -0.053(6) -0.015(5)
C14 0.149(7) 0.100(5) 0.054(4) -0.007(3) -0.009(4) 0.005(5)
C15 0.089(4) 0.073(3) 0.053(3) -0.003(3) -0.004(3) 0.005(3)
C16 0.083(4) 0.087(4) 0.099(4) -0.004(3) 0.016(4) -0.033(3)
C17 0.135(5) 0.180(6) 0.147(6) -0.053(5) 0.021(4) -0.076(5)
C18 0.154(6) 0.178(6) 0.149(5) -0.079(5) 0.019(5) -0.072(5)
C19 0.119(5) 0.105(4) 0.118(5) -0.061(4) 0.018(4) -0.036(4)
C20 0.058(3) 0.047(2) 0.045(3) -0.002(2) 0.002(2) 0.004(2)
C21 0.120(5) 0.078(4) 0.096(4) 0.016(3) 0.037(4) -0.004(4)
C22 0.139(6) 0.114(5) 0.061(4) -0.010(3) -0.037(4) 0.030(4)
C23 0.124(6) 0.127(6) 0.108(4) 0.030(7) -0.041(3) 0.041(7)
C24 0.175(6) 0.064(5) 0.117(6) 0.027(5) -0.009(5) 0.001(3)
C25 0.117(7) 0.073(8) 0.132(5) -0.006(4) -0.008(4) 0.049(4)
C26 0.356(10) 0.108(5) 0.097(5) -0.009(5) -0.042(6) 0.060(7)
C27 0.395(9) 0.136(5) 0.105(5) -0.009(5) -0.047(6) 0.052(7)
C28 0.364(9) 0.139(6) 0.095(5) 0.004(4) -0.048(6) 0.032(7)
C29 0.329(10) 0.125(6) 0.081(5) 0.019(4) -0.026(6) 0.032(7)
C30 0.066(2) 0.108(3) 0.178(4) 0.034(3) -0.031(3) -0.020(2)
C31 0.066(2) 0.109(3) 0.178(4) 0.033(3) -0.031(3) -0.021(2)
C32 0.067(2) 0.109(3) 0.178(4) 0.034(3) -0.031(3) -0.021(2)
C33 0.066(2) 0.108(3) 0.178(4) 0.034(3) -0.031(3) -0.020(2)
C30' 0.058(7) 0.098(7) 0.197(9) 0.049(7) -0.035(7) -0.035(6)
C31' 0.080(7) 0.122(8) 0.198(10) 0.016(8) -0.041(7) -0.044(7)
C32' 0.115(8) 0.114(8) 0.176(10) 0.030(8) -0.026(8) -0.065(7)
C33' 0.092(7) 0.121(8) 0.183(9) 0.046(7) -0.058(7) -0.020(6)
C23' 0.123(5) 0.127(6) 0.109(4) 0.030(7) -0.041(3) 0.039(7)
C24' 0.175(7) 0.064(6) 0.116(6) 0.029(5) -0.006(5) 0.003(4)
C25' 0.120(7) 0.074(7) 0.133(5) -0.008(4) -0.010(4) 0.051(4)
Cl1 0.0821(10) 0.0669(8) 0.1092(11) 0.0299(8) -0.0345(9) -0.0020(7)
Y1 0.0484(2) 0.0448(2) 0.0492(2) -0.0032(2) 0.0005(2) 0.0020(2)
Li1 0.066(6) 0.064(5) 0.090(6) 0.002(5) -0.013(5) 0.000(4)
N1 0.044(2) 0.045(2) 0.057(2) 0.0108(18) 0.0025(19) 0.0003(17)
N2 0.046(2) 0.0447(19) 0.044(2) -0.0026(15) 0.0005(19) -0.0003(17)
N3 0.068(3) 0.052(2) 0.053(2) 0.0054(18) -0.005(2) 0.010(2)
O1 0.069(2) 0.0585(19) 0.071(2) -0.0155(18) 0.0052(18) -0.0073(17)
O2 0.160(4) 0.088(3) 0.072(3) 0.012(2) -0.016(3) 0.023(3)
O3 0.065(2) 0.108(3) 0.177(4) 0.034(3) -0.032(2) -0.020(2)
Si1 0.0773(10) 0.0584(8) 0.0442(7) 0.0076(6) -0.0013(7) 0.0052(7)
Si2 0.1110(13) 0.0634(9) 0.0882(12) 0.0149(8) -0.0176(10) 0.0244(9)

loop_
_atom_type_symbol
_atom_type_description
_atom_type_scat_dispersion_real
_atom_type_scat_dispersion_imag
_atom_type_scat_source
C C 0.0033 0.0016 'International Tables Vol C Tables 4.2.6.8 and 6.1.1.4'
H H 0.0000 0.0000 'International Tables Vol C Tables 4.2.6.8 and 6.1.1.4'
Li Li -0.0003 0.0001 'International Tables Vol C Tables 4.2.6.8 and 6.1.1.4'
N N 0.0061 0.0033 'International Tables Vol C Tables 4.2.6.8 and 6.1.1.4'
O O 0.0106 0.0060 'International Tables Vol C Tables 4.2.6.8 and 6.1.1.4'
Si Si 0.0817 0.0704 'International Tables Vol C Tables 4.2.6.8 and 6.1.1.4'
Cl Cl 0.1484 0.1585 'International Tables Vol C Tables 4.2.6.8 and 6.1.1.4'
Y Y -2.7962 3.5667 'International Tables Vol C Tables 4.2.6.8 and 6.1.1.4'

loop_
_geom_angle_atom_site_label_1
_geom_angle_atom_site_label_2
_geom_angle_atom_site_label_3
_geom_angle
_geom_angle_site_symmetry_1
_geom_angle_site_symmetry_3
C2 C1 N1 114.7(4) . .
C2 C1 H1 122.6 . .
N1 C1 H1 122.6 . .
C1 C2 C3 105.1(4) . .
C1 C2 C9 128.7(4) . .
C3 C2 C9 125.9(4) . .
C8 C3 C4 119.6(4) . .
C8 C3 C2 134.3(4) . .
C4 C3 C2 106.1(4) . .
N1 C4 C5 128.4(4) . .
N1 C4 C3 111.2(4) . .
C5 C4 C3 120.4(4) . .
C6 C5 C4 118.2(5) . .
C6 C5 H5 120.9 . .
C4 C5 H5 120.9 . .
C5 C6 C7 121.6(5) . .
C5 C6 H6 119.2 . .
C7 C6 H6 119.2 . .
C8 C7 C6 120.9(5) . .
C8 C7 H7 119.5 . .
C6 C7 H7 119.5 . .
C7 C8 C3 119.2(5) . .
C7 C8 H8 120.4 . .
C3 C8 H8 120.4 . .
N2 C9 C2 113.7(3) . .
N2 C9 C20 108.5(3) . .
C2 C9 C20 108.9(3) . .
N2 C9 H9 108.5 . .
C2 C9 H9 108.5 . .
C20 C9 H9 108.5 . .
N2 C10 C11 125.4(5) . .
N2 C10 C15 117.5(4) . .
C11 C10 C15 117.0(5) . .
C12 C11 C10 120.4(6) . .
C12 C11 H11 119.8 . .
C10 C11 H11 119.8 . .
C13 C12 C11 121.5(6) . .
C13 C12 H12 119.3 . .
C11 C12 H12 119.3 . .
C14 C13 C12 118.8(7) . .
C14 C13 H13 120.6 . .
C12 C13 H13 120.6 . .
C15 C14 C13 120.6(7) . .
C15 C14 H14 119.7 . .
C13 C14 H14 119.7 . .
C14 C15 C10 121.5(6) . .
C14 C15 H15 119.2 . .
C10 C15 H15 119.2 . .
O1 C16 C17 106.0(5) . .
O1 C16 H16A 110.5 . .
C17 C16 H16A 110.5 . .
O1 C16 H16B 110.5 . .
C17 C16 H16B 110.5 . .
H16A C16 H16B 108.7 . .
C18 C17 C16 109.1(6) . .
C18 C17 H17A 109.9 . .
C16 C17 H17A 109.9 . .
C18 C17 H17B 109.9 . .
C16 C17 H17B 109.9 . .
H17A C17 H17B 108.3 . .
C17 C18 C19 109.4(6) . .
C17 C18 H18A 109.8 . .
C19 C18 H18A 109.8 . .
C17 C18 H18B 109.8 . .
C19 C18 H18B 109.8 . .
H18A C18 H18B 108.2 . .
O1 C19 C18 106.2(5) . .
O1 C19 H19A 110.5 . .
C18 C19 H19A 110.5 . .
O1 C19 H19B 110.5 . .
C18 C19 H19B 110.5 . .
H19A C19 H19B 108.7 . .
C9 C20 Si1 123.4(3) . .
C9 C20 H20A 106.5 . .
Si1 C20 H20A 106.5 . .
C9 C20 H20B 106.5 . .
Si1 C20 H20B 106.5 . .
H20A C20 H20B 106.5 . .
Si1 C21 H21A 109.5 . .
Si1 C21 H21B 109.5 . .
H21A C21 H21B 109.5 . .
Si1 C21 H21C 109.5 . .
H21A C21 H21C 109.5 . .
H21B C21 H21C 109.5 . .
Si1 C22 H22A 109.5 . .
Si1 C22 H22B 109.5 . .
H22A C22 H22B 109.5 . .
Si1 C22 H22C 109.5 . .
H22A C22 H22C 109.5 . .
H22B C22 H22C 109.5 . .
Si2 C23 H23A 109.5 . .
Si2 C23 H23B 109.5 . .
Si2 C23 H23C 109.5 . .
Si2 C24 H24A 109.5 . .
Si2 C24 H24B 109.5 . .
Si2 C24 H24C 109.5 . .
Si2 C25 H25A 109.5 . .
Si2 C25 H25B 109.5 . .
Si2 C25 H25C 109.5 . .
O2 C26 C27 106.0(7) . .
O2 C26 H26A 110.5 . .
C27 C26 H26A 110.5 . .
O2 C26 H26B 110.5 . .
C27 C26 H26B 110.5 . .
H26A C26 H26B 108.7 . .
C28 C27 C26 108.1(8) . .
C28 C27 H27A 110.1 . .
C26 C27 H27A 110.1 . .
C28 C27 H27B 110.1 . .
C26 C27 H27B 110.1 . .
H27A C27 H27B 108.4 . .
C27 C28 C29 107.9(8) . .
C27 C28 H28A 110.1 . .
C29 C28 H28A 110.1 . .
C27 C28 H28B 110.1 . .
C29 C28 H28B 110.1 . .
H28A C28 H28B 108.4 . .
O2 C29 C28 105.4(7) . .
O2 C29 H29A 110.7 . .
C28 C29 H29A 110.7 . .
O2 C29 H29B 110.7 . .
C28 C29 H29B 110.7 . .
H29A C29 H29B 108.8 . .
O3 C30 C31 99.6(8) . .
O3 C30 H30A 111.8 . .
C31 C30 H30A 111.9 . .
O3 C30 H30B 111.9 . .
C31 C30 H30B 111.9 . .
H30A C30 H30B 109.6 . .
C32 C31 C30 106.0(9) . .
C32 C31 H31A 110.6 . .
C30 C31 H31A 110.5 . .
C32 C31 H31B 110.5 . .
C30 C31 H31B 110.5 . .
H31A C31 H31B 108.7 . .
C31 C32 C33 105.8(10) . .
C31 C32 H32A 110.6 . .
C33 C32 H32A 110.6 . .
C31 C32 H32B 110.6 . .
C33 C32 H32B 110.6 . .
H32A C32 H32B 108.7 . .
O3 C33 C32 94.7(9) . .
O3 C33 H33A 112.8 . .
C32 C33 H33A 112.8 . .
O3 C33 H33B 112.8 . .
C32 C33 H33B 112.8 . .
H33A C33 H33B 110.2 . .
O3 C30' C31' 110.5(8) . .
O3 C30' H30C 109.6 . .
C31' C30' H30C 109.5 . .
O3 C30' H30D 109.5 . .
C31' C30' H30D 109.5 . .
H30C C30' H30D 108.1 . .
C32' C31' C30' 105.6(8) . .
C32' C31' H31C 110.6 . .
C30' C31' H31C 110.6 . .
C32' C31' H31D 110.6 . .
C30' C31' H31D 110.6 . .
H31C C31' H31D 108.7 . .
C33' C32' C31' 104.2(8) . .
C33' C32' H32C 110.9 . .
C31' C32' H32C 110.9 . .
C33' C32' H32D 110.9 . .
C31' C32' H32D 110.9 . .
H32C C32' H32D 108.9 . .
C32' C33' O3 108.5(8) . .
C32' C33' H33C 110.0 . .
O3 C33' H33C 110.0 . .
C32' C33' H33D 110.0 . .
O3 C33' H33D 110.0 . .
H33C C33' H33D 108.4 . .
Si2 C23' H23D 109.5 . .
Si2 C23' H23E 109.5 . .
H23D C23' H23E 109.5 . .
Si2 C23' H23F 109.5 . .
H23D C23' H23F 109.5 . .
H23E C23' H23F 109.5 . .
Si2 C24' H24D 109.5 . .
Si2 C24' H24E 109.5 . .
H24D C24' H24E 109.5 . .
Si2 C24' H24F 109.5 . .
H24D C24' H24F 109.5 . .
H24E C24' H24F 109.5 . .
Si2 C25' H25D 109.5 . .
Si2 C25' H25E 109.5 . .
H25D C25' H25E 109.5 . .
Si2 C25' H25F 109.5 . .
H25D C25' H25F 109.5 . .
H25E C25' H25F 109.5 . .
Li1 Cl1 Y1 82.9(2) . 2
N3 Y1 N2 105.07(12) . .
N3 Y1 N1 111.66(13) . 2
N2 Y1 N1 93.19(11) . 2
N3 Y1 O1 89.49(12) . .
N2 Y1 O1 86.40(11) . .
N1 Y1 O1 158.09(11) 2 .
N3 Y1 Cl1 121.92(10) . 2
N2 Y1 Cl1 131.42(9) . 2
N1 Y1 Cl1 81.26(8) 2 2
O1 Y1 Cl1 82.64(8) . 2
N3 Y1 Li1 134.07(19) . 2
N2 Y1 Li1 109.06(17) . 2
N1 Y1 Li1 37.98(17) 2 2
O1 Y1 Li1 122.05(17) . 2
Cl1 Y1 Li1 44.78(15) 2 2
O3 Li1 O2 106.4(5) . .
O3 Li1 N1 110.8(5) . .
O2 Li1 N1 118.3(4) . .
O3 Li1 Cl1 122.1(4) . .
O2 Li1 Cl1 104.0(4) . .
N1 Li1 Cl1 95.7(3) . .
O3 Li1 Y1 141.4(4) . 2
O2 Li1 Y1 111.9(4) . 2
N1 Li1 Y1 45.29(19) . 2
Cl1 Li1 Y1 52.33(17) . 2
C4 N1 C1 102.8(3) . .
C4 N1 Li1 114.1(4) . .
C1 N1 Li1 110.9(4) . .
C4 N1 Y1 112.4(3) . 2
C1 N1 Y1 120.6(2) . 2
Li1 N1 Y1 96.7(3) . 2
C10 N2 C9 118.5(4) . .
C10 N2 Y1 118.3(3) . .
C9 N2 Y1 120.1(2) . .
Si2 N3 Si1 126.0(2) . .
Si2 N3 Y1 124.2(2) . .
Si1 N3 Y1 109.83(17) . .
C19 O1 C16 109.2(4) . .
C19 O1 Y1 131.0(3) . .
C16 O1 Y1 118.9(3) . .
C26 O2 C29 107.9(5) . .
C26 O2 Li1 129.7(5) . .
C29 O2 Li1 120.4(5) . .
C30' O3 C33 99.1(7) . .
C30' O3 C30 22.9(9) . .
C33 O3 C30 118.5(8) . .
C30' O3 C33' 98.2(9) . .
C33 O3 C33' 31.5(9) . .
C30 O3 C33' 108.1(11) . .
C30' O3 Li1 138.0(6) . .
C33 O3 Li1 122.1(6) . .
C30 O3 Li1 119.3(7) . .
C33' O3 Li1 120.7(6) . .
N3 Si1 C22 113.0(2) . .
N3 Si1 C21 113.6(2) . .
C22 Si1 C21 108.7(3) . .
N3 Si1 C20 110.93(18) . .
C22 Si1 C20 103.9(2) . .
C21 Si1 C20 106.0(2) . .
N3 Si2 C24 114.0(5) . .
N3 Si2 C23 114.2(7) . .
C24 Si2 C23 106.9(6) . .
N3 Si2 C23' 114.3(6) . .
C24 Si2 C23' 123.7(8) . .
C23 Si2 C23' 24.4(6) . .
N3 Si2 C25' 112.0(5) . .
C24 Si2 C25' 80.4(6) . .
C23 Si2 C25' 124.1(8) . .
C23' Si2 C25' 106.2(6) . .
N3 Si2 C24' 112.4(5) . .
C24 Si2 C24' 27.5(5) . .
C23 Si2 C24' 83.9(6) . .
C23' Si2 C24' 105.5(6) . .
C25' Si2 C24' 105.8(5) . .
N3 Si2 C25 107.7(5) . .
C24 Si2 C25 107.6(5) . .
C23 Si2 C25 105.8(5) . .
C23' Si2 C25 83.2(6) . .
C25' Si2 C25 28.8(5) . .
C24' Si2 C25 129.9(6) . .

loop_
_geom_bond_atom_site_label_1
_geom_bond_atom_site_label_2
_geom_bond_distance
_geom_bond_site_symmetry_2
C1 C2 1.355(5) .
C1 N1 1.395(5) .
C1 H1 0.9300 .
C2 C3 1.435(5) .
C2 C9 1.509(5) .
C3 C8 1.385(6) .
C3 C4 1.412(6) .
C4 N1 1.395(5) .
C4 C5 1.394(6) .
C5 C6 1.368(7) .
C5 H5 0.9300 .
C6 C7 1.379(7) .
C6 H6 0.9300 .
C7 C8 1.371(6) .
C7 H7 0.9300 .
C8 H8 0.9300 .
C9 N2 1.465(5) .
C9 C20 1.544(5) .
C9 H9 0.9800 .
C10 N2 1.378(5) .
C10 C11 1.396(6) .
C10 C15 1.393(6) .
C11 C12 1.383(7) .
C11 H11 0.9300 .
C12 C13 1.373(9) .
C12 H12 0.9300 .
C13 C14 1.366(9) .
C13 H13 0.9300 .
C14 C15 1.382(7) .
C14 H14 0.9300 .
C15 H15 0.9300 .
C16 O1 1.447(6) .
C16 C17 1.441(8) .
C16 H16A 0.9700 .
C16 H16B 0.9700 .
C17 C18 1.398(9) .
C17 H17A 0.9700 .
C17 H17B 0.9700 .
C18 C19 1.440(8) .
C18 H18A 0.9700 .
C18 H18B 0.9700 .
C19 O1 1.435(6) .
C19 H19A 0.9700 .
C19 H19B 0.9700 .
C20 Si1 1.883(4) .
C20 H20A 0.9700 .
C20 H20B 0.9700 .
C21 Si1 1.868(6) .
C21 H21A 0.9600 .
C21 H21B 0.9600 .
C21 H21C 0.9600 .
C22 Si1 1.862(5) .
C22 H22A 0.9600 .
C22 H22B 0.9600 .
C22 H22C 0.9600 .
C23 Si2 1.871(9) .
C23 H23A 0.9600 .
C23 H23B 0.9600 .
C23 H23C 0.9600 .
C24 Si2 1.846(9) .
C24 H24A 0.9600 .
C24 H24B 0.9600 .
C24 H24C 0.9600 .
C25 Si2 1.896(9) .
C25 H25A 0.9600 .
C25 H25B 0.9600 .
C25 H25C 0.9600 .
C26 O2 1.362(8) .
C26 C27 1.448(10) .
C26 H26A 0.9700 .
C26 H26B 0.9700 .
C27 C28 1.358(10) .
C27 H27A 0.9700 .
C27 H27B 0.9700 .
C28 C29 1.425(10) .
C28 H28A 0.9700 .
C28 H28B 0.9700 .
C29 O2 1.413(7) .
C29 H29A 0.9700 .
C29 H29B 0.9700 .
C30 O3 1.410(11) .
C30 C31 1.456(12) .
C30 H30A 0.9700 .
C30 H30B 0.9700 .
C31 C32 1.429(11) .
C31 H31A 0.9700 .
C31 H31B 0.9700 .
C32 C33 1.503(13) .
C32 H32A 0.9700 .
C32 H32B 0.9700 .
C33 O3 1.414(11) .
C33 H33A 0.9700 .
C33 H33B 0.9700 .
C30' O3 1.406(10) .
C30' C31' 1.469(11) .
C30' H30C 0.9700 .
C30' H30D 0.9700 .
C31' C32' 1.449(12) .
C31' H31C 0.9700 .
C31' H31D 0.9700 .
C32' C33' 1.456(12) .
C32' H32C 0.9700 .
C32' H32D 0.9700 .
C33' O3 1.506(11) .
C33' H33C 0.9700 .
C33' H33D 0.9700 .
C23' Si2 1.881(10) .
C23' H23D 0.9600 .
C23' H23E 0.9600 .
C23' H23F 0.9600 .
C24' Si2 1.885(9) .
C24' H24D 0.9600 .
C24' H24E 0.9600 .
C24' H24F 0.9600 .
C25' Si2 1.879(9) .
C25' H25D 0.9600 .
C25' H25E 0.9600 .
C25' H25F 0.9600 .
Cl1 Li1 2.362(8) .
Cl1 Y1 2.6540(13) 2
Y1 N3 2.205(3) .
Y1 N2 2.222(3) .
Y1 N1 2.381(3) 2
Y1 O1 2.402(3) .
Y1 Cl1 2.6540(13) 2
Y1 Li1 3.327(9) 2
Li1 O3 1.922(10) .
Li1 O2 1.935(10) .
Li1 N1 2.062(9) .
Li1 Y1 3.327(9) 2
N1 Y1 2.381(3) 2
N3 Si2 1.709(4) .
N3 Si1 1.705(4) .
